data_7251585
loop_
_publ_author_name
'Chang, Hong'
'Zhuang, Shiyi'
'Wang, Jie'
'Dong, Mengmeng'
'Liu, Chenjiang'
'Jin, Weiwei'

_publ_section_title
;
 Electrochemical radical borylation of N-heterocycles with NHC-boranes:
 efficient access to the B--N bond
;
_journal_issue 8
_journal_name_full 'Green Chemistry'
_journal_page_first 3541
_journal_page_last 3548
_journal_paper_doi 10.1039/D5GC06005B
_journal_volume 28
_journal_year 2026
_chemical_formula_moiety 'C17 H18 B N3'
_chemical_formula_sum 'C17 H18 B N3'
_chemical_formula_weight 275.15
_space_group_crystal_system monoclinic
_space_group_IT_number 14
_space_group_name_Hall '-P 2yn'
_space_group_name_H-M_alt 'P 1 21/n 1'
_atom_sites_solution_hydrogens geom
_atom_sites_solution_primary dual
_audit_creation_date 2022-06-06
_audit_creation_method
;
Olex2 1.3
(compiled 2020.11.12 svn.r5f609507 for OlexSys, GUI svn.r6408)
;
_audit_update_record
;
2025-05-15 deposited with the CCDC.	2026-01-28 downloaded from the CCDC.
;
_cell_angle_alpha 90
_cell_angle_beta 102.777(6)
_cell_angle_gamma 90
_cell_formula_units_Z 8
_cell_length_a 15.575(5)
_cell_length_b 8.029(3)
_cell_length_c 25.514(8)
_cell_measurement_reflns_used 2220
_cell_measurement_temperature 296.15
_cell_measurement_theta_max 21.00
_cell_measurement_theta_min 2.52
_cell_volume 3111.6(18)
_computing_cell_refinement 'SAINT v8.34A (Bruker, 2013)'
_computing_data_reduction 'SAINT v8.34A (Bruker, 2013)'
_computing_molecular_graphics 'Olex2 1.3 (Dolomanov et al., 2009)'
_computing_publication_material 'Olex2 1.3 (Dolomanov et al., 2009)'
_computing_structure_refinement 'SHELXL 2018/3 (Sheldrick, 2015)'
_computing_structure_solution 'SHELXT 2018/2 (Sheldrick, 2018)'
_diffrn_ambient_temperature 296.15
_diffrn_measured_fraction_theta_full 0.999
_diffrn_measured_fraction_theta_max 0.997
_diffrn_measurement_device_type 'Bruker APEX-II CCD'
_diffrn_measurement_method '\f and \w scans'
_diffrn_radiation_type MoK\a
_diffrn_radiation_wavelength 0.71073
_diffrn_reflns_av_R_equivalents 0.0596
_diffrn_reflns_av_unetI/netI 0.0732
_diffrn_reflns_Laue_measured_fraction_full 0.999
_diffrn_reflns_Laue_measured_fraction_max 0.997
_diffrn_reflns_limit_h_max 19
_diffrn_reflns_limit_h_min -15
_diffrn_reflns_limit_k_max 10
_diffrn_reflns_limit_k_min -9
_diffrn_reflns_limit_l_max 31
_diffrn_reflns_limit_l_min -31
_diffrn_reflns_number 16821
_diffrn_reflns_point_group_measured_fraction_full 0.999
_diffrn_reflns_point_group_measured_fraction_max 0.997
_diffrn_reflns_theta_full 25.242
_diffrn_reflns_theta_max 26.372
_diffrn_reflns_theta_min 1.408
_diffrn_source_current 30.0
_diffrn_source_power 1.5
_diffrn_source_voltage 50.0
_diffrn_standards_number 0
_exptl_absorpt_coefficient_mu 0.070
_exptl_absorpt_correction_T_max 0.7456
_exptl_absorpt_correction_T_min 0.5308
_exptl_absorpt_correction_type multi-scan
_exptl_absorpt_process_details
;
SADABS-2014/5 (Bruker,2014/5) was used for absorption correction.
wR2(int) was 0.1271 before and 0.0500 after correction.
The Ratio of minimum to maximum transmission is 0.7119.
The \l/2 correction factor is 0.00150.
;
_exptl_crystal_density_diffrn 1.175
_exptl_crystal_description block
_exptl_crystal_F_000 1168
_exptl_crystal_size_max 0.2
_exptl_crystal_size_mid 0.15
_exptl_crystal_size_min 0.1
_refine_diff_density_max 0.229
_refine_diff_density_min -0.159
_refine_diff_density_rms 0.043
_refine_ls_extinction_method none
_refine_ls_goodness_of_fit_ref 1.026
_refine_ls_hydrogen_treatment constr
_refine_ls_matrix_type full
_refine_ls_number_parameters 383
_refine_ls_number_reflns 6326
_refine_ls_number_restraints 0
_refine_ls_restrained_S_all 1.026
_refine_ls_R_factor_all 0.1560
_refine_ls_R_factor_gt 0.0715
_refine_ls_shift/su_max 0.006
_refine_ls_shift/su_mean 0.000
_refine_ls_structure_factor_coef Fsqd
_refine_ls_weighting_details 'w=1/[\s^2^(Fo^2^)+(0.0987P)^2^+0.9703P] where P=(Fo^2^+2Fc^2^)/3'
_refine_ls_weighting_scheme calc
_refine_ls_wR_factor_gt 0.1826
_refine_ls_wR_factor_ref 0.2315
_reflns_Friedel_coverage 0.000
_reflns_number_gt 3095
_reflns_number_total 6326
_reflns_threshold_expression 'I > 2\s(I)'
_cod_data_source_file d5gc06005b2.cif
_cod_data_source_block 220603znn1_0m
_cod_depositor_comments 'Adding full bibliography for 7251584--7251586.cif.'
_cod_original_cell_volume 3111.6(17)
_cod_database_code 7251585
_shelx_shelxl_version_number 2018/3
_shelx_space_group_comment
;
The symmetry employed for this shelxl refinement is uniquely defined
by the following loop, which should always be used as a source of
symmetry information in preference to the above space-group names.
They are only intended as comments.
;
_shelx_estimated_absorpt_t_max 0.993
_shelx_estimated_absorpt_t_min 0.986
_olex2_refinement_description
;
1. Fixed Uiso
 At 1.2 times of:
  All B(H,H) groups, All C(H) groups
 At 1.5 times of:
  All C(H,H,H) groups
2.a Secondary CH2 refined with riding coordinates:
 B014(H01G,H01H), B016(H01O,H01P)
2.b Aromatic/amide H refined with riding coordinates:
 C00H(H00H), C00I(H00I), C00J(H00J), C00K(H00K), C00L(H00L), C00M(H00M),
 C00N(H00N), C00O(H00O), C00P(H00P), C00Q(H00Q), C00R(H00R), C00S(H00S),
 C00T(H00T), C00U(H00U), C00V(H00V), C00W(H00W), C00X(H00X), C00Y(H00Y),
 C00Z(H00Z), C012(H012)
2.c Idealised Me refined as rotating group:
 C010(H01A,H01B,H01C), C011(H01D,H01E,H01F), C013(H01I,H01J,H01K), C015(H01L,
 H01M,H01N)
;
_olex2_submission_special_instructions 'No special instructions were received'

loop_
_space_group_symop_operation_xyz
'x, y, z'
'-x+1/2, y+1/2, -z+1/2'
'-x, -y, -z'
'x-1/2, -y-1/2, z-1/2'

loop_
_atom_site_label
_atom_site_type_symbol
_atom_site_fract_x
_atom_site_fract_y
_atom_site_fract_z
_atom_site_U_iso_or_equiv
_atom_site_adp_type
_atom_site_occupancy
_atom_site_site_symmetry_order
_atom_site_calc_flag
_atom_site_refinement_flags_posn
_atom_site_refinement_flags_adp
_atom_site_refinement_flags_occupancy
_atom_site_disorder_assembly
_atom_site_disorder_group
N001 N 0.35567(16) -0.0573(3) 0.34349(10) 0.0552(7) Uani 1 1 d . . . . .
N002 N 0.43311(18) 0.2970(4) 0.38007(10) 0.0620(7) Uani 1 1 d . . . . .
N003 N 1.01723(17) 0.2629(4) 0.37125(11) 0.0673(8) Uani 1 1 d . . . . .
N004 N 0.86229(15) 0.6156(4) 0.39008(11) 0.0618(7) Uani 1 1 d . . . . .
N005 N 0.55247(17) 0.2504(4) 0.35448(11) 0.0674(8) Uani 1 1 d . . . . .
N006 N 0.91791(19) 0.2390(4) 0.41643(12) 0.0711(8) Uani 1 1 d . . . . .
C007 C 0.72086(18) 0.6808(4) 0.34693(12) 0.0497(7) Uani 1 1 d . . . . .
C008 C 0.73621(19) 0.7457(4) 0.40097(12) 0.0519(8) Uani 1 1 d . . . . .
C009 C 0.7994(2) 0.6013(4) 0.34193(13) 0.0553(8) Uani 1 1 d . . . . .
C00A C 0.4733(2) 0.1837(4) 0.35528(12) 0.0547(8) Uani 1 1 d . . . . .
C00B C 0.2718(2) -0.0531(4) 0.31051(13) 0.0554(8) Uani 1 1 d . . . . .
C00C C 0.3493(2) -0.1439(4) 0.38880(13) 0.0588(8) Uani 1 1 d . . . . .
C00D C 0.96305(19) 0.3527(5) 0.39474(13) 0.0600(9) Uani 1 1 d . . . . .
C00E C 0.2625(2) -0.2033(4) 0.38532(13) 0.0615(9) Uani 1 1 d . . . . .
C00F C 0.2125(2) -0.1428(4) 0.33394(13) 0.0588(9) Uani 1 1 d . . . . .
C00G C 0.8231(2) 0.7006(4) 0.42592(13) 0.0592(8) Uani 1 1 d . . . . .
C00H C 0.6482(2) 0.6805(4) 0.30339(13) 0.0645(9) Uani 1 1 d . . . . .
H00H H 0.596305 0.734112 0.305819 0.077 Uiso 1 1 calc R U . . .
C00I C 0.6852(2) 0.8317(5) 0.42986(14) 0.0699(10) Uani 1 1 d . . . . .
H00I H 0.627488 0.860158 0.413900 0.084 Uiso 1 1 calc R U . . .
C00J C 0.2440(2) 0.0302(5) 0.26175(14) 0.0715(10) Uani 1 1 d . . . . .
H00J H 0.283355 0.089990 0.246414 0.086 Uiso 1 1 calc R U . . .
C00K C 0.4875(3) 0.4340(5) 0.39459(14) 0.0841(12) Uani 1 1 d . . . . .
H00K H 0.474525 0.529075 0.412164 0.101 Uiso 1 1 calc R U . . .
C00L C 0.2430(3) -0.2942(5) 0.42693(17) 0.0845(12) Uani 1 1 d . . . . .
H00L H 0.186143 -0.333679 0.424581 0.101 Uiso 1 1 calc R U . . .
C00M C 0.6549(3) 0.5994(5) 0.25690(14) 0.0763(11) Uani 1 1 d . . . . .
H00M H 0.606841 0.596428 0.227823 0.092 Uiso 1 1 calc R U . . .
C00N C 0.8057(2) 0.5222(5) 0.29519(15) 0.0746(10) Uani 1 1 d . . . . .
H00N H 0.857685 0.470298 0.292066 0.089 Uiso 1 1 calc R U . . .
C00O C 0.8580(2) 0.7446(5) 0.47975(15) 0.0783(11) Uani 1 1 d . . . . .
H00O H 0.915187 0.715782 0.496871 0.094 Uiso 1 1 calc R U . . .
C00P C 0.1243(2) -0.1552(5) 0.30641(18) 0.0787(11) Uani 1 1 d . . . . .
H00P H 0.084588 -0.219161 0.320155 0.094 Uiso 1 1 calc R U . . .
C00Q C 0.5610(3) 0.4038(6) 0.37877(16) 0.0897(13) Uani 1 1 d . . . . .
H00Q H 0.609697 0.473606 0.383250 0.108 Uiso 1 1 calc R U . . .
C00R C 0.4145(3) -0.1721(5) 0.43535(15) 0.0830(12) Uani 1 1 d . . . . .
H00R H 0.471225 -0.130456 0.438956 0.100 Uiso 1 1 calc R U . . .
C00S C 0.9435(3) 0.0816(6) 0.40638(17) 0.0900(12) Uani 1 1 d . . . . .
H00S H 0.921236 -0.017291 0.416956 0.108 Uiso 1 1 calc R U . . .
C00T C 1.0056(3) 0.0959(6) 0.37885(17) 0.0884(12) Uani 1 1 d . . . . .
H00T H 1.035869 0.009047 0.366871 0.106 Uiso 1 1 calc R U . . .
C00U C 0.7334(3) 0.5217(5) 0.25332(15) 0.0815(11) Uani 1 1 d . . . . .
H00U H 0.736893 0.467931 0.221561 0.098 Uiso 1 1 calc R U . . .
C00V C 0.0976(3) -0.0708(6) 0.25865(19) 0.0911(13) Uani 1 1 d . . . . .
H00V H 0.038826 -0.075417 0.240534 0.109 Uiso 1 1 calc R U . . .
C00W C 0.3071(4) -0.3264(6) 0.47153(19) 0.1036(16) Uani 1 1 d . . . . .
H00W H 0.294070 -0.390301 0.499170 0.124 Uiso 1 1 calc R U . . .
C00X C 0.7204(3) 0.8750(5) 0.48236(16) 0.0892(12) Uani 1 1 d . . . . .
H00X H 0.686550 0.934241 0.501747 0.107 Uiso 1 1 calc R U . . .
C00Y C 0.8044(3) 0.8319(5) 0.50610(16) 0.0889(12) Uani 1 1 d . . . . .
H00Y H 0.826483 0.862788 0.541661 0.107 Uiso 1 1 calc R U . . .
C00Z C 0.1563(3) 0.0203(6) 0.23730(16) 0.0914(13) Uani 1 1 d . . . . .
H00Z H 0.135942 0.077224 0.205202 0.110 Uiso 1 1 calc R U . . .
C010 C 0.3435(3) 0.2911(5) 0.38826(18) 0.0948(13) Uani 1 1 d . . . . .
H01A H 0.302975 0.277138 0.354247 0.142 Uiso 1 1 calc R U . . .
H01B H 0.330604 0.393116 0.404588 0.142 Uiso 1 1 calc R U . . .
H01C H 0.337854 0.199216 0.411326 0.142 Uiso 1 1 calc R U . . .
C011 C 0.6166(2) 0.1738(6) 0.32762(19) 0.1025(15) Uani 1 1 d . . . . .
H01D H 0.648933 0.089313 0.350397 0.154 Uiso 1 1 calc R U . . .
H01E H 0.656666 0.257383 0.320513 0.154 Uiso 1 1 calc R U . . .
H01F H 0.586368 0.124593 0.294362 0.154 Uiso 1 1 calc R U . . .
C012 C 0.3909(4) -0.2651(6) 0.47604(16) 0.1028(16) Uani 1 1 d . . . . .
H012 H 0.433174 -0.286422 0.507258 0.123 Uiso 1 1 calc R U . . .
C013 C 1.0793(3) 0.3324(6) 0.34179(18) 0.1025(14) Uani 1 1 d . . . . .
H01I H 1.047992 0.398686 0.312426 0.154 Uiso 1 1 calc R U . . .
H01J H 1.109290 0.243388 0.328127 0.154 Uiso 1 1 calc R U . . .
H01K H 1.121522 0.400629 0.365466 0.154 Uiso 1 1 calc R U . . .
B014 B 0.4414(2) 0.0072(5) 0.33011(17) 0.0666(11) Uani 1 1 d . . . . .
H01G H 0.433050 0.014323 0.291360 0.080 Uiso 1 1 calc R U . . .
H01H H 0.487685 -0.073545 0.342779 0.080 Uiso 1 1 calc R U . . .
C015 C 0.8536(3) 0.2770(6) 0.44789(18) 0.1016(15) Uani 1 1 d . . . . .
H01L H 0.880136 0.346070 0.477811 0.152 Uiso 1 1 calc R U . . .
H01M H 0.833272 0.175414 0.460871 0.152 Uiso 1 1 calc R U . . .
H01N H 0.804698 0.334754 0.425845 0.152 Uiso 1 1 calc R U . . .
B016 B 0.9584(2) 0.5517(6) 0.3986(2) 0.0810(14) Uani 1 1 d . . . . .
H01O H 0.991333 0.587446 0.433584 0.097 Uiso 1 1 calc R U . . .
H01P H 0.985767 0.600835 0.371595 0.097 Uiso 1 1 calc R U . . .

loop_
_atom_site_aniso_label
_atom_site_aniso_U_11
_atom_site_aniso_U_22
_atom_site_aniso_U_33
_atom_site_aniso_U_23
_atom_site_aniso_U_13
_atom_site_aniso_U_12
N001 0.0534(15) 0.0541(17) 0.0624(16) 0.0014(13) 0.0217(13) -0.0008(13)
N002 0.0674(17) 0.0581(19) 0.0624(16) -0.0008(14) 0.0185(14) -0.0052(15)
N003 0.0532(16) 0.079(2) 0.0697(18) -0.0070(16) 0.0133(14) 0.0033(16)
N004 0.0392(14) 0.071(2) 0.0752(18) 0.0038(15) 0.0136(13) 0.0037(13)
N005 0.0510(17) 0.078(2) 0.0726(18) 0.0223(16) 0.0130(14) -0.0083(16)
N006 0.0658(18) 0.066(2) 0.082(2) 0.0019(16) 0.0183(15) -0.0058(16)
C007 0.0442(16) 0.0497(19) 0.0569(18) 0.0100(15) 0.0151(14) 0.0033(14)
C008 0.0481(17) 0.0479(19) 0.0606(19) 0.0067(15) 0.0138(14) 0.0010(15)
C009 0.0573(19) 0.050(2) 0.064(2) 0.0056(16) 0.0269(16) 0.0026(16)
C00A 0.0491(18) 0.060(2) 0.0567(18) 0.0112(16) 0.0157(14) -0.0004(17)
C00B 0.0569(19) 0.050(2) 0.0614(19) -0.0102(16) 0.0173(16) -0.0059(16)
C00C 0.068(2) 0.055(2) 0.0582(19) -0.0016(16) 0.0247(17) 0.0131(17)
C00D 0.0371(16) 0.073(2) 0.068(2) 0.0018(18) 0.0074(15) 0.0063(17)
C00E 0.079(2) 0.047(2) 0.070(2) -0.0073(17) 0.0423(19) -0.0003(17)
C00F 0.062(2) 0.050(2) 0.072(2) -0.0169(17) 0.0303(18) -0.0094(17)
C00G 0.0545(19) 0.055(2) 0.069(2) 0.0026(17) 0.0164(16) -0.0001(16)
C00H 0.056(2) 0.073(2) 0.065(2) 0.0133(18) 0.0152(17) 0.0056(17)
C00I 0.070(2) 0.075(3) 0.069(2) 0.0039(19) 0.0252(18) 0.0173(19)
C00J 0.076(3) 0.073(3) 0.067(2) -0.0036(19) 0.0183(19) -0.004(2)
C00K 0.117(3) 0.064(3) 0.066(2) -0.0021(19) 0.008(2) -0.019(3)
C00L 0.116(3) 0.066(3) 0.091(3) -0.002(2) 0.065(3) 0.004(2)
C00M 0.082(3) 0.088(3) 0.057(2) 0.000(2) 0.0118(18) -0.007(2)
C00N 0.072(2) 0.081(3) 0.078(3) 0.002(2) 0.031(2) 0.009(2)
C00O 0.069(2) 0.089(3) 0.071(2) 0.003(2) 0.0006(19) -0.002(2)
C00P 0.065(2) 0.076(3) 0.103(3) -0.036(2) 0.035(2) -0.018(2)
C00Q 0.094(3) 0.086(3) 0.081(3) 0.018(2) 0.000(2) -0.035(3)
C00R 0.086(3) 0.094(3) 0.072(2) -0.002(2) 0.023(2) 0.031(2)
C00S 0.106(3) 0.070(3) 0.092(3) 0.000(2) 0.019(3) -0.011(3)
C00T 0.095(3) 0.072(3) 0.094(3) -0.015(2) 0.014(2) 0.013(2)
C00U 0.109(3) 0.078(3) 0.065(2) -0.007(2) 0.036(2) -0.001(2)
C00V 0.073(3) 0.102(4) 0.091(3) -0.034(3) 0.004(2) 0.001(3)
C00W 0.162(5) 0.088(3) 0.083(3) 0.019(3) 0.075(3) 0.031(3)
C00X 0.106(3) 0.096(3) 0.073(3) 0.000(2) 0.036(2) 0.021(3)
C00Y 0.109(3) 0.087(3) 0.070(2) -0.017(2) 0.019(2) 0.000(3)
C00Z 0.092(3) 0.103(4) 0.072(3) -0.012(2) 0.001(2) 0.004(3)
C010 0.089(3) 0.091(3) 0.120(3) -0.018(3) 0.057(3) 0.006(2)
C011 0.059(2) 0.123(4) 0.137(4) 0.044(3) 0.044(2) 0.007(2)
C012 0.128(4) 0.121(4) 0.065(3) 0.017(3) 0.035(3) 0.052(3)
C013 0.083(3) 0.115(4) 0.120(3) -0.018(3) 0.046(3) 0.008(3)
B014 0.054(2) 0.072(3) 0.080(3) -0.001(2) 0.027(2) 0.006(2)
C015 0.084(3) 0.109(4) 0.129(4) 0.009(3) 0.060(3) -0.013(3)
B016 0.044(2) 0.073(3) 0.129(4) 0.004(3) 0.025(2) 0.000(2)

loop_
_atom_type_symbol
_atom_type_description
_atom_type_scat_dispersion_real
_atom_type_scat_dispersion_imag
_atom_type_scat_source
C C 0.0033 0.0016 'International Tables Vol C Tables 4.2.6.8 and 6.1.1.4'
H H 0.0000 0.0000 'International Tables Vol C Tables 4.2.6.8 and 6.1.1.4'
B B 0.0013 0.0007 'International Tables Vol C Tables 4.2.6.8 and 6.1.1.4'
N N 0.0061 0.0033 'International Tables Vol C Tables 4.2.6.8 and 6.1.1.4'

loop_
_geom_angle_atom_site_label_1
_geom_angle_atom_site_label_2
_geom_angle_atom_site_label_3
_geom_angle
_geom_angle_site_symmetry_1
_geom_angle_site_symmetry_3
_geom_angle_publ_flag
C00B N001 B014 127.1(3) . . ?
C00C N001 C00B 106.8(3) . . ?
C00C N001 B014 125.8(3) . . ?
C00A N002 C00K 110.1(3) . . ?
C00A N002 C010 127.4(3) . . ?
C00K N002 C010 122.4(3) . . ?
C00D N003 C00T 110.2(3) . . ?
C00D N003 C013 125.2(3) . . ?
C00T N003 C013 124.6(4) . . ?
C009 N004 B016 124.3(3) . . ?
C00G N004 C009 107.2(2) . . ?
C00G N004 B016 128.5(3) . . ?
C00A N005 C00Q 110.3(3) . . ?
C00A N005 C011 124.1(3) . . ?
C00Q N005 C011 125.4(4) . . ?
C00D N006 C00S 110.5(3) . . ?
C00D N006 C015 125.0(3) . . ?
C00S N006 C015 124.4(4) . . ?
C009 C007 C008 106.6(3) . . ?
C00H C007 C008 133.9(3) . . ?
C00H C007 C009 119.5(3) . . ?
C00G C008 C007 106.2(3) . . ?
C00I C008 C007 134.2(3) . . ?
C00I C008 C00G 119.7(3) . . ?
N004 C009 C007 109.7(3) . . ?
C00N C009 N004 129.1(3) . . ?
C00N C009 C007 121.2(3) . . ?
N002 C00A N005 105.2(3) . . ?
N002 C00A B014 131.3(3) . . ?
N005 C00A B014 123.6(3) . . ?
N001 C00B C00F 110.4(3) . . ?
N001 C00B C00J 128.1(3) . . ?
C00J C00B C00F 121.5(3) . . ?
N001 C00C C00E 111.3(3) . . ?
N001 C00C C00R 128.6(3) . . ?
C00R C00C C00E 120.1(3) . . ?
N003 C00D B016 127.0(3) . . ?
N006 C00D N003 104.8(3) . . ?
N006 C00D B016 128.1(3) . . ?
C00C C00E C00F 104.9(3) . . ?
C00L C00E C00C 120.0(4) . . ?
C00L C00E C00F 135.0(4) . . ?
C00B C00F C00E 106.5(3) . . ?
C00P C00F C00B 119.1(3) . . ?
C00P C00F C00E 134.4(3) . . ?
N004 C00G C008 110.3(3) . . ?
N004 C00G C00O 129.6(3) . . ?
C00O C00G C008 120.1(3) . . ?
C007 C00H H00H 120.6 . . ?
C00M C00H C007 118.9(3) . . ?
C00M C00H H00H 120.6 . . ?
C008 C00I H00I 120.2 . . ?
C00X C00I C008 119.6(3) . . ?
C00X C00I H00I 120.2 . . ?
C00B C00J H00J 121.3 . . ?
C00Z C00J C00B 117.3(4) . . ?
C00Z C00J H00J 121.3 . . ?
N002 C00K H00K 126.5 . . ?
C00Q C00K N002 107.0(4) . . ?
C00Q C00K H00K 126.5 . . ?
C00E C00L H00L 120.0 . . ?
C00W C00L C00E 119.9(4) . . ?
C00W C00L H00L 120.0 . . ?
C00H C00M H00M 119.9 . . ?
C00H C00M C00U 120.2(3) . . ?
C00U C00M H00M 119.9 . . ?
C009 C00N H00N 120.8 . . ?
C00U C00N C009 118.3(3) . . ?
C00U C00N H00N 120.8 . . ?
C00G C00O H00O 121.3 . . ?
C00Y C00O C00G 117.4(3) . . ?
C00Y C00O H00O 121.3 . . ?
C00F C00P H00P 120.7 . . ?
C00V C00P C00F 118.7(4) . . ?
C00V C00P H00P 120.7 . . ?
N005 C00Q H00Q 126.3 . . ?
C00K C00Q N005 107.5(4) . . ?
C00K C00Q H00Q 126.3 . . ?
C00C C00R H00R 121.4 . . ?
C012 C00R C00C 117.3(4) . . ?
C012 C00R H00R 121.4 . . ?
N006 C00S H00S 126.3 . . ?
C00T C00S N006 107.3(4) . . ?
C00T C00S H00S 126.3 . . ?
N003 C00T H00T 126.4 . . ?
C00S C00T N003 107.1(4) . . ?
C00S C00T H00T 126.4 . . ?
C00M C00U H00U 119.0 . . ?
C00N C00U C00M 121.9(3) . . ?
C00N C00U H00U 119.0 . . ?
C00P C00V H00V 119.5 . . ?
C00Z C00V C00P 121.0(4) . . ?
C00Z C00V H00V 119.5 . . ?
C00L C00W H00W 119.7 . . ?
C00L C00W C012 120.6(4) . . ?
C012 C00W H00W 119.7 . . ?
C00I C00X H00X 119.8 . . ?
C00Y C00X C00I 120.5(4) . . ?
C00Y C00X H00X 119.8 . . ?
C00O C00Y H00Y 118.6 . . ?
C00X C00Y C00O 122.7(4) . . ?
C00X C00Y H00Y 118.6 . . ?
C00J C00Z C00V 122.2(4) . . ?
C00J C00Z H00Z 118.9 . . ?
C00V C00Z H00Z 118.9 . . ?
N002 C010 H01A 109.5 . . ?
N002 C010 H01B 109.5 . . ?
N002 C010 H01C 109.5 . . ?
H01A C010 H01B 109.5 . . ?
H01A C010 H01C 109.5 . . ?
H01B C010 H01C 109.5 . . ?
N005 C011 H01D 109.5 . . ?
N005 C011 H01E 109.5 . . ?
N005 C011 H01F 109.5 . . ?
H01D C011 H01E 109.5 . . ?
H01D C011 H01F 109.5 . . ?
H01E C011 H01F 109.5 . . ?
C00R C012 H012 119.0 . . ?
C00W C012 C00R 122.1(4) . . ?
C00W C012 H012 119.0 . . ?
N003 C013 H01I 109.5 . . ?
N003 C013 H01J 109.5 . . ?
N003 C013 H01K 109.5 . . ?
H01I C013 H01J 109.5 . . ?
H01I C013 H01K 109.5 . . ?
H01J C013 H01K 109.5 . . ?
N001 B014 C00A 114.8(3) . . ?
N001 B014 H01G 108.6 . . ?
N001 B014 H01H 108.6 . . ?
C00A B014 H01G 108.6 . . ?
C00A B014 H01H 108.6 . . ?
H01G B014 H01H 107.5 . . ?
N006 C015 H01L 109.5 . . ?
N006 C015 H01M 109.5 . . ?
N006 C015 H01N 109.5 . . ?
H01L C015 H01M 109.5 . . ?
H01L C015 H01N 109.5 . . ?
H01M C015 H01N 109.5 . . ?
N004 B016 C00D 112.1(3) . . ?
N004 B016 H01O 109.2 . . ?
N004 B016 H01P 109.2 . . ?
C00D B016 H01O 109.2 . . ?
C00D B016 H01P 109.2 . . ?
H01O B016 H01P 107.9 . . ?

loop_
_geom_bond_atom_site_label_1
_geom_bond_atom_site_label_2
_geom_bond_distance
_geom_bond_site_symmetry_2
_geom_bond_publ_flag
N001 C00B 1.389(4) . ?
N001 C00C 1.371(4) . ?
N001 B014 1.539(4) . ?
N002 C00A 1.340(4) . ?
N002 C00K 1.387(5) . ?
N002 C010 1.457(4) . ?
N003 C00D 1.347(4) . ?
N003 C00T 1.373(5) . ?
N003 C013 1.460(5) . ?
N004 C009 1.396(4) . ?
N004 C00G 1.386(4) . ?
N004 B016 1.551(4) . ?
N005 C00A 1.349(4) . ?
N005 C00Q 1.372(5) . ?
N005 C011 1.466(5) . ?
N006 C00D 1.344(4) . ?
N006 C00S 1.366(5) . ?
N006 C015 1.448(4) . ?
C007 C008 1.444(4) . ?
C007 C009 1.410(4) . ?
C007 C00H 1.399(4) . ?
C008 C00G 1.410(4) . ?
C008 C00I 1.382(4) . ?
C009 C00N 1.374(5) . ?
C00A B014 1.590(5) . ?
C00B C00F 1.404(4) . ?
C00B C00J 1.394(5) . ?
C00C C00E 1.417(4) . ?
C00C C00R 1.400(5) . ?
C00D B016 1.603(6) . ?
C00E C00F 1.452(5) . ?
C00E C00L 1.377(5) . ?
C00F C00P 1.402(5) . ?
C00G C00O 1.406(5) . ?
C00H H00H 0.9300 . ?
C00H C00M 1.377(5) . ?
C00I H00I 0.9300 . ?
C00I C00X 1.375(5) . ?
C00J H00J 0.9300 . ?
C00J C00Z 1.373(5) . ?
C00K H00K 0.9300 . ?
C00K C00Q 1.318(5) . ?
C00L H00L 0.9300 . ?
C00L C00W 1.362(6) . ?
C00M H00M 0.9300 . ?
C00M C00U 1.395(5) . ?
C00N H00N 0.9300 . ?
C00N C00U 1.369(5) . ?
C00O H00O 0.9300 . ?
C00O C00Y 1.375(5) . ?
C00P H00P 0.9300 . ?
C00P C00V 1.376(6) . ?
C00Q H00Q 0.9300 . ?
C00R H00R 0.9300 . ?
C00R C012 1.392(6) . ?
C00S H00S 0.9300 . ?
C00S C00T 1.320(5) . ?
C00T H00T 0.9300 . ?
C00U H00U 0.9300 . ?
C00V H00V 0.9300 . ?
C00V C00Z 1.375(6) . ?
C00W H00W 0.9300 . ?
C00W C012 1.376(6) . ?
C00X H00X 0.9300 . ?
C00X C00Y 1.359(5) . ?
C00Y H00Y 0.9300 . ?
C00Z H00Z 0.9300 . ?
C010 H01A 0.9600 . ?
C010 H01B 0.9600 . ?
C010 H01C 0.9600 . ?
C011 H01D 0.9600 . ?
C011 H01E 0.9600 . ?
C011 H01F 0.9600 . ?
C012 H012 0.9300 . ?
C013 H01I 0.9600 . ?
C013 H01J 0.9600 . ?
C013 H01K 0.9600 . ?
B014 H01G 0.9700 . ?
B014 H01H 0.9700 . ?
C015 H01L 0.9600 . ?
C015 H01M 0.9600 . ?
C015 H01N 0.9600 . ?
B016 H01O 0.9700 . ?
B016 H01P 0.9700 . ?

loop_
_geom_torsion_atom_site_label_1
_geom_torsion_atom_site_label_2
_geom_torsion_atom_site_label_3
_geom_torsion_atom_site_label_4
_geom_torsion
_geom_torsion_site_symmetry_1
_geom_torsion_site_symmetry_2
_geom_torsion_site_symmetry_3
_geom_torsion_site_symmetry_4
_geom_torsion_publ_flag
N001 C00B C00F C00E 1.3(3) . . . . ?
N001 C00B C00F C00P -179.2(3) . . . . ?
N001 C00B C00J C00Z -177.7(3) . . . . ?
N001 C00C C00E C00F -1.5(3) . . . . ?
N001 C00C C00E C00L 179.7(3) . . . . ?
N001 C00C C00R C012 -180.0(3) . . . . ?
N002 C00A B014 N001 -10.3(5) . . . . ?
N002 C00K C00Q N005 0.3(4) . . . . ?
N003 C00D B016 N004 140.2(3) . . . . ?
N004 C009 C00N C00U 178.4(3) . . . . ?
N004 C00G C00O C00Y 179.1(4) . . . . ?
N005 C00A B014 N001 170.5(3) . . . . ?
N006 C00D B016 N004 -43.8(5) . . . . ?
N006 C00S C00T N003 -1.0(5) . . . . ?
C007 C008 C00G N004 1.3(4) . . . . ?
C007 C008 C00G C00O -179.3(3) . . . . ?
C007 C008 C00I C00X 179.3(4) . . . . ?
C007 C009 C00N C00U -0.2(5) . . . . ?
C007 C00H C00M C00U -1.1(5) . . . . ?
C008 C007 C009 N004 -0.5(3) . . . . ?
C008 C007 C009 C00N 178.3(3) . . . . ?
C008 C007 C00H C00M -177.3(3) . . . . ?
C008 C00G C00O C00Y -0.1(5) . . . . ?
C008 C00I C00X C00Y -0.9(6) . . . . ?
C009 N004 C00G C008 -1.7(4) . . . . ?
C009 N004 C00G C00O 179.0(3) . . . . ?
C009 N004 B016 C00D -65.7(5) . . . . ?
C009 C007 C008 C00G -0.5(3) . . . . ?
C009 C007 C008 C00I -178.8(4) . . . . ?
C009 C007 C00H C00M 1.2(5) . . . . ?
C009 C00N C00U C00M 0.4(6) . . . . ?
C00A N002 C00K C00Q -0.2(4) . . . . ?
C00A N005 C00Q C00K -0.3(4) . . . . ?
C00B N001 C00C C00E 2.4(3) . . . . ?
C00B N001 C00C C00R -175.3(3) . . . . ?
C00B N001 B014 C00A 101.0(4) . . . . ?
C00B C00F C00P C00V -3.7(5) . . . . ?
C00B C00J C00Z C00V -1.6(6) . . . . ?
C00C N001 C00B C00F -2.3(3) . . . . ?
C00C N001 C00B C00J 175.3(3) . . . . ?
C00C N001 B014 C00A -85.4(4) . . . . ?
C00C C00E C00F C00B 0.1(3) . . . . ?
C00C C00E C00F C00P -179.2(3) . . . . ?
C00C C00E C00L C00W 0.3(5) . . . . ?
C00C C00R C012 C00W -0.6(6) . . . . ?
C00D N003 C00T C00S 0.9(4) . . . . ?
C00D N006 C00S C00T 0.8(5) . . . . ?
C00E C00C C00R C012 2.5(5) . . . . ?
C00E C00F C00P C00V 175.6(4) . . . . ?
C00E C00L C00W C012 1.7(6) . . . . ?
C00F C00B C00J C00Z -0.4(5) . . . . ?
C00F C00E C00L C00W -178.1(4) . . . . ?
C00F C00P C00V C00Z 1.8(6) . . . . ?
C00G N004 C009 C007 1.3(3) . . . . ?
C00G N004 C009 C00N -177.4(3) . . . . ?
C00G N004 B016 C00D 117.0(4) . . . . ?
C00G C008 C00I C00X 1.1(5) . . . . ?
C00G C00O C00Y C00X 0.4(6) . . . . ?
C00H C007 C008 C00G 178.2(3) . . . . ?
C00H C007 C008 C00I -0.1(6) . . . . ?
C00H C007 C009 N004 -179.4(3) . . . . ?
C00H C007 C009 C00N -0.6(5) . . . . ?
C00H C00M C00U C00N 0.3(6) . . . . ?
C00I C008 C00G N004 179.9(3) . . . . ?
C00I C008 C00G C00O -0.7(5) . . . . ?
C00I C00X C00Y C00O 0.0(7) . . . . ?
C00J C00B C00F C00E -176.4(3) . . . . ?
C00J C00B C00F C00P 3.0(5) . . . . ?
C00K N002 C00A N005 0.0(3) . . . . ?
C00K N002 C00A B014 -179.3(3) . . . . ?
C00L C00E C00F C00B 178.6(4) . . . . ?
C00L C00E C00F C00P -0.7(7) . . . . ?
C00L C00W C012 C00R -1.6(7) . . . . ?
C00P C00V C00Z C00J 0.9(6) . . . . ?
C00Q N005 C00A N002 0.1(3) . . . . ?
C00Q N005 C00A B014 179.5(3) . . . . ?
C00R C00C C00E C00F 176.4(3) . . . . ?
C00R C00C C00E C00L -2.4(5) . . . . ?
C00S N006 C00D N003 -0.2(4) . . . . ?
C00S N006 C00D B016 -177.0(4) . . . . ?
C00T N003 C00D N006 -0.4(4) . . . . ?
C00T N003 C00D B016 176.4(3) . . . . ?
C010 N002 C00A N005 175.6(3) . . . . ?
C010 N002 C00A B014 -3.7(6) . . . . ?
C010 N002 C00K C00Q -176.0(3) . . . . ?
C011 N005 C00A N002 -175.5(3) . . . . ?
C011 N005 C00A B014 3.9(5) . . . . ?
C011 N005 C00Q C00K 175.3(3) . . . . ?
C013 N003 C00D N006 179.5(3) . . . . ?
C013 N003 C00D B016 -3.7(5) . . . . ?
C013 N003 C00T C00S -179.0(4) . . . . ?
B014 N001 C00B C00F 172.3(3) . . . . ?
B014 N001 C00B C00J -10.1(5) . . . . ?
B014 N001 C00C C00E -172.3(3) . . . . ?
B014 N001 C00C C00R 10.0(5) . . . . ?
C015 N006 C00D N003 177.5(3) . . . . ?
C015 N006 C00D B016 0.8(6) . . . . ?
C015 N006 C00S C00T -177.0(4) . . . . ?
B016 N004 C009 C007 -176.5(3) . . . . ?
B016 N004 C009 C00N 4.8(5) . . . . ?
B016 N004 C00G C008 176.0(3) . . . . ?
B016 N004 C00G C00O -3.3(6) . . . . ?
